data_4000059
loop_
_publ_author_name
'Yu, Jihong'
'Wang, Yu'
'Shi, Zhan'
'Xu, Ruren'

_publ_section_title
;
 Hydrothermal Synthesis and Characterization of Two New Zinc Phosphates
 Assembled about a Chiral Metal Complex: [CoII(en)3]2[Zn6P8O32H8] and
 [CoIII(en)3][Zn8P6O24Cl].2H2O
;
_journal_coden_ASTM CMATEX
_journal_issue 9
_journal_name_full 'Chemistry of Materials'
_journal_page_first 2972
_journal_page_last 2978
_journal_paper_doi 10.1021/cm010302f
_journal_volume 13
_journal_year 2001
_chemical_formula_sum 'C6 H28 Cl Co N6 O26 P6 Zn8'
_chemical_formula_weight 1403.50
_space_group_IT_number 163
_symmetry_cell_setting trigonal
_symmetry_space_group_name_Hall '-P 3 2c'
_symmetry_space_group_name_H-M 'P -3 1 c'
_atom_sites_solution_hydrogens geom
_atom_sites_solution_primary direct
_atom_sites_solution_secondary difmap
_cell_angle_alpha 90.00
_cell_angle_beta 90.00
_cell_angle_gamma 120.00
_cell_formula_units_Z 2
_cell_length_a 8.8775(7)
_cell_length_b 8.8775(7)
_cell_length_c 23.775(3)
_cell_measurement_temperature 293(2)
_cell_volume 1622.7(2)
_diffrn_ambient_temperature 293(2)
_diffrn_radiation_monochromator graphite
_diffrn_radiation_source 'fine-focus sealed tube'
_diffrn_radiation_type MoK\a
_diffrn_radiation_wavelength 0.71073
_diffrn_reflns_av_R_equivalents 0.1194
_diffrn_reflns_av_sigmaI/netI 0.0508
_diffrn_reflns_limit_h_max 9
_diffrn_reflns_limit_h_min -6
_diffrn_reflns_limit_k_max 5
_diffrn_reflns_limit_k_min -9
_diffrn_reflns_limit_l_max 26
_diffrn_reflns_limit_l_min -25
_diffrn_reflns_number 6159
_diffrn_reflns_theta_max 23.34
_diffrn_reflns_theta_min 1.71
_exptl_absorpt_coefficient_mu 6.788
_exptl_crystal_colour yellow
_exptl_crystal_density_diffrn 2.872
_exptl_crystal_density_meas ?
_exptl_crystal_density_method 'not measured'
_exptl_crystal_F_000 1376
_exptl_crystal_size_max 0.800
_exptl_crystal_size_mid 0.400
_exptl_crystal_size_min 0.100
_refine_ls_extinction_coef 0.0023(4)
_refine_ls_extinction_expression Fc^*^=kFc[1+0.001xFc^2^\l^3^/sin(2\q)]^-1/4^
_refine_ls_extinction_method SHELXL
_refine_ls_goodness_of_fit_ref 1.162
_refine_ls_hydrogen_treatment mixed
_refine_ls_matrix_type full
_refine_ls_number_parameters 84
_refine_ls_number_reflns 793
_refine_ls_number_restraints 0
_refine_ls_restrained_S_all 1.162
_refine_ls_R_factor_all 0.0423
_refine_ls_R_factor_gt 0.0410
_refine_ls_shift/su_max 0.001
_refine_ls_shift/su_mean 0.000
_refine_ls_structure_factor_coef Fsqd
_refine_ls_weighting_details 'calc w=1/[\s^2^(Fo^2^)+(0.0549P)^2^+5.4813P] where P=(Fo^2^+2Fc^2^)/3'
_refine_ls_weighting_scheme calc
_refine_ls_wR_factor_gt 0.1078
_refine_ls_wR_factor_ref 0.1089
_reflns_number_gt 751
_reflns_number_total 793
_reflns_threshold_expression >2sigma(I)
_cod_original_sg_symbol_H-M P-31c
_cod_database_code 4000059

loop_
_symmetry_equiv_pos_as_xyz
'x, y, z'
'-y, x-y, z'
'-x+y, -x, z'
'-y, -x, -z+1/2'
'-x+y, y, -z+1/2'
'x, x-y, -z+1/2'
'-x, -y, -z'
'y, -x+y, -z'
'x-y, x, -z'
'y, x, z-1/2'
'x-y, -y, z-1/2'
'-x, -x+y, z-1/2'

loop_
_atom_site_label
_atom_site_type_symbol
_atom_site_fract_x
_atom_site_fract_y
_atom_site_fract_z
_atom_site_U_iso_or_equiv
_atom_site_adp_type
_atom_site_occupancy
_atom_site_symmetry_multiplicity
_atom_site_calc_flag
_atom_site_refinement_flags
_atom_site_disorder_assembly
_atom_site_disorder_group
Zn1 Zn 0.03998(8) 0.33327(7) 0.54408(3) 0.0168(4) Uani 1 1 d . . .
Zn2 Zn 0.6667 0.3333 0.64938(5) 0.0181(4) Uani 1 3 d S . .
Co1 Co 0.0000 0.0000 0.2500 0.0156(5) Uani 1 6 d S . .
Cl1 Cl 0.6667 0.3333 0.7500 0.0332(10) Uani 1 6 d S . .
P1 P 0.35439(17) 0.31908(18) 0.58275(7) 0.0152(4) Uani 1 1 d . . .
O1 O 0.0505(5) 0.5436(5) 0.56563(18) 0.0277(10) Uani 1 1 d . . .
O2 O 0.1450(5) 0.3493(5) 0.46814(15) 0.0187(9) Uani 1 1 d . . .
O3 O 0.1677(5) 0.2709(5) 0.59661(15) 0.0202(9) Uani 1 1 d . . .
O4 O 0.4312(5) 0.2736(5) 0.63314(16) 0.0234(9) Uani 1 1 d . . .
O1W O 0.3333 -0.3333 0.6531(11) 0.235(14) Uani 1 3 d S . .
N1 N -0.1778(6) 0.0091(6) 0.2961(2) 0.0239(11) Uani 1 1 d . . .
H1 H -0.2628 -0.0996 0.3043 0.080 Uiso 1 1 calc . . .
H2 H -0.1304 0.0646 0.3287 0.080 Uiso 1 1 calc . . .
C1 C -0.2516(8) 0.1025(9) 0.2650(3) 0.0306(15) Uani 1 1 d . . .
H3 H -0.3062 0.1452 0.2908 0.080 Uiso 1 1 calc . . .
H4 H -0.3381 0.0253 0.2381 0.080 Uiso 1 1 calc . . .

loop_
_atom_site_aniso_label
_atom_site_aniso_U_11
_atom_site_aniso_U_22
_atom_site_aniso_U_33
_atom_site_aniso_U_23
_atom_site_aniso_U_13
_atom_site_aniso_U_12
Zn1 0.0187(5) 0.0203(5) 0.0124(5) -0.0011(2) -0.0006(2) 0.0106(3)
Zn2 0.0194(5) 0.0194(5) 0.0155(7) 0.000 0.000 0.0097(2)
Co1 0.0194(6) 0.0194(6) 0.0082(10) 0.000 0.000 0.0097(3)
Cl1 0.0435(15) 0.0435(15) 0.013(2) 0.000 0.000 0.0218(7)
P1 0.0166(8) 0.0173(8) 0.0115(9) 0.0000(6) -0.0007(5) 0.0084(6)
O1 0.030(2) 0.027(2) 0.032(3) -0.0061(18) -0.0019(17) 0.0177(18)
O2 0.0220(19) 0.032(2) 0.006(2) -0.0015(15) 0.0007(16) 0.0157(17)
O3 0.021(2) 0.030(2) 0.011(2) 0.0040(16) 0.0015(15) 0.0133(17)
O4 0.0198(19) 0.033(2) 0.019(2) 0.0030(17) -0.0013(16) 0.0137(17)
O1W 0.26(2) 0.26(2) 0.18(3) 0.000 0.000 0.132(12)
N1 0.029(3) 0.024(3) 0.017(3) -0.0024(19) 0.003(2) 0.012(2)
C1 0.030(3) 0.035(3) 0.034(4) -0.004(3) -0.002(3) 0.021(3)
